data_7706212
loop_
_publ_author_name
'Izod, Keith'
'Watson, James M.'
'Harrington, Ross W.'
'Clegg, William'

_publ_section_title
;
 Phosphido-bis(borane) complexes of the alkaline earth metals.
;
_journal_issue 3
_journal_name_full 'Dalton transactions (Cambridge, England : 2003)'
_journal_page_first 1019
_journal_page_last 1024
_journal_paper_doi 10.1039/d0dt03895d
_journal_volume 50
_journal_year 2021
_chemical_formula_moiety 'C24 H48 Mg O6 2+,2 C13 H30 B2 P Si2 -,2 C4 H8 O'
_chemical_formula_sum 'C58 H124 B4 Mg O8 P2 Si4'
_chemical_formula_weight 1191.41
_space_group_crystal_system triclinic
_space_group_IT_number 2
_space_group_name_Hall '-P 1'
_space_group_name_H-M_alt 'P -1'
_atom_sites_solution_hydrogens mixed
_atom_sites_solution_primary direct
_atom_sites_solution_secondary difmap
_audit_creation_method SHELXL-2018/3
_audit_update_record
;
2020-12-03 deposited with the CCDC.	2020-12-14 downloaded from the CCDC.
;
_cell_angle_alpha 71.516(7)
_cell_angle_beta 85.080(6)
_cell_angle_gamma 70.545(7)
_cell_formula_units_Z 1
_cell_length_a 11.1332(7)
_cell_length_b 11.8801(10)
_cell_length_c 15.3074(13)
_cell_measurement_reflns_used 5615
_cell_measurement_temperature 150(2)
_cell_measurement_theta_max 26.73
_cell_measurement_theta_min 2.86
_cell_volume 1810.1(3)
_computing_cell_refinement
;
CrysAlisPro, Oxford Diffraction Ltd.,
Version 1.171.34.44 (release 25-10-2010 CrysAlis171 .NET)
(compiled Oct 25 2010,18:11:34)
;
_computing_data_collection
;
CrysAlisPro, Oxford Diffraction Ltd.,
Version 1.171.34.44 (release 25-10-2010 CrysAlis171 .NET)
(compiled Oct 25 2010,18:11:34)
;
_computing_data_reduction
;
CrysAlisPro, Oxford Diffraction Ltd.,
Version 1.171.34.44 (release 25-10-2010 CrysAlis171 .NET)
(compiled Oct 25 2010,18:11:34)
;
_computing_molecular_graphics 'Bruker SHELXTL'
_computing_publication_material 'SHELXL and local programs'
_computing_structure_refinement 'SHELXL-2018/3 (Sheldrick, 2018)'
_computing_structure_solution 'Bruker SHELXTL'
_diffrn_ambient_temperature 150(2)
_diffrn_detector_area_resol_mean 10.3968
_diffrn_measured_fraction_theta_full 0.995
_diffrn_measured_fraction_theta_max 0.890
_diffrn_measurement_device_type 'Oxford Diffraction Gemini A Ultra diffractometer'
_diffrn_measurement_method '\w scans'
_diffrn_radiation_type MoK\a
_diffrn_radiation_wavelength 0.71073
_diffrn_reflns_av_R_equivalents 0.0255
_diffrn_reflns_av_unetI/netI 0.0466
_diffrn_reflns_Laue_measured_fraction_full 0.995
_diffrn_reflns_Laue_measured_fraction_max 0.890
_diffrn_reflns_limit_h_max 14
_diffrn_reflns_limit_h_min -13
_diffrn_reflns_limit_k_max 14
_diffrn_reflns_limit_k_min -14
_diffrn_reflns_limit_l_max 16
_diffrn_reflns_limit_l_min -18
_diffrn_reflns_number 10838
_diffrn_reflns_point_group_measured_fraction_full 0.995
_diffrn_reflns_point_group_measured_fraction_max 0.890
_diffrn_reflns_theta_full 25.242
_diffrn_reflns_theta_max 26.791
_diffrn_reflns_theta_min 2.870
_diffrn_source 'Enhance (Mo) X-ray Source'
_exptl_absorpt_coefficient_mu 0.180
_exptl_absorpt_correction_T_max 1.000
_exptl_absorpt_correction_T_min 0.975
_exptl_absorpt_correction_type multi-scan
_exptl_absorpt_process_details
;
CrysAlisPro, Oxford Diffraction Ltd.,
Version 1.171.34.44 (release 25-10-2010 CrysAlis171 .NET)
(compiled Oct 25 2010,18:11:34)
Empirical absorption correction using spherical harmonics,
 implemented in SCALE3 ABSPACK scaling algorithm.
;
_exptl_crystal_colour colourless
_exptl_crystal_density_diffrn 1.093
_exptl_crystal_density_method 'not measured'
_exptl_crystal_description block
_exptl_crystal_F_000 654
_exptl_crystal_recrystallization_method 'Re-crystallisation from solvent: toluene and THF'
_exptl_crystal_size_max 0.250
_exptl_crystal_size_mid 0.220
_exptl_crystal_size_min 0.200
_refine_diff_density_max 0.394
_refine_diff_density_min -0.253
_refine_diff_density_rms 0.049
_refine_ls_extinction_method none
_refine_ls_goodness_of_fit_ref 1.035
_refine_ls_hydrogen_treatment mixed
_refine_ls_matrix_type full
_refine_ls_number_parameters 425
_refine_ls_number_reflns 6867
_refine_ls_number_restraints 236
_refine_ls_restrained_S_all 1.025
_refine_ls_R_factor_all 0.0556
_refine_ls_R_factor_gt 0.0425
_refine_ls_shift/su_max 0.001
_refine_ls_shift/su_mean 0.000
_refine_ls_structure_factor_coef Fsqd
_refine_ls_weighting_details 'w=1/[\s^2^(Fo^2^)+(0.0405P)^2^+0.8867P] where P=(Fo^2^+2Fc^2^)/3'
_refine_ls_weighting_scheme calc
_refine_ls_wR_factor_gt 0.0979
_refine_ls_wR_factor_ref 0.1079
_reflns_Friedel_coverage 0.000
_reflns_number_gt 5603
_reflns_number_total 6867
_reflns_threshold_expression 'I > 2\s(I)'
_cod_data_source_file d0dt03895d2.cif
_cod_data_source_block ki489
_cod_depositor_comments 'Adding full bibliography for 7706210--7706214.cif.'
_cod_database_code 7706212
_shelx_shelxl_version_number 2018/3
_shelx_space_group_comment
;
The symmetry employed for this shelxl refinement is uniquely defined
by the following loop, which should always be used as a source of
symmetry information in preference to the above space-group names.
They are only intended as comments.
;
_shelx_estimated_absorpt_t_min 0.956
_shelx_estimated_absorpt_t_max 0.965

loop_
_space_group_symop_operation_xyz
'x, y, z'
'-x, -y, -z'

loop_
_atom_site_label
_atom_site_type_symbol
_atom_site_fract_x
_atom_site_fract_y
_atom_site_fract_z
_atom_site_U_iso_or_equiv
_atom_site_adp_type
_atom_site_occupancy
_atom_site_site_symmetry_order
_atom_site_calc_flag
_atom_site_refinement_flags_posn
_atom_site_refinement_flags_adp
_atom_site_refinement_flags_occupancy
_atom_site_disorder_assembly
_atom_site_disorder_group
P1 P 0.15120(4) 1.01779(5) 0.71576(3) 0.02064(12) Uani 1 1 d . . . . .
B1 B 0.1278(2) 1.1912(2) 0.64333(17) 0.0305(5) Uani 1 1 d . . . . .
H1A H 0.042(2) 1.251(2) 0.6726(15) 0.041(6) Uiso 1 1 d . . . . .
H1B H 0.112(2) 1.189(2) 0.5739(16) 0.045(7) Uiso 1 1 d . . . . .
H1C H 0.218(2) 1.211(2) 0.6483(16) 0.047(7) Uiso 1 1 d . . . . .
B2 B 0.2829(2) 0.8939(2) 0.67175(17) 0.0276(5) Uani 1 1 d . . . . .
H2A H 0.272(2) 0.924(2) 0.5965(16) 0.037(6) Uiso 1 1 d . . . . .
H2B H 0.274(2) 0.798(2) 0.7051(16) 0.042(6) Uiso 1 1 d . . . . .
H2C H 0.378(2) 0.897(2) 0.6916(16) 0.043(6) Uiso 1 1 d . . . . .
C1 C 0.16978(16) 0.98668(17) 0.84090(12) 0.0188(4) Uani 1 1 d . . . . .
H1 H 0.083799 1.033180 0.859213 0.023 Uiso 1 1 calc R U . . .
Si1 Si 0.27923(5) 1.06345(5) 0.86994(4) 0.02407(14) Uani 1 1 d . . . . .
C2 C 0.2017(2) 1.2367(2) 0.84178(17) 0.0395(5) Uani 1 1 d . . . . .
H2D H 0.258548 1.272919 0.860621 0.059 Uiso 1 1 calc R U . . .
H2E H 0.121463 1.254415 0.874658 0.059 Uiso 1 1 calc R U . . .
H2F H 0.184385 1.273710 0.775266 0.059 Uiso 1 1 calc R U . . .
C3 C 0.43536(19) 1.0284(2) 0.81223(15) 0.0347(5) Uani 1 1 d . . . . .
H3A H 0.488547 1.068971 0.830121 0.052 Uiso 1 1 calc R U . . .
H3B H 0.421452 1.060179 0.745252 0.052 Uiso 1 1 calc R U . . .
H3C H 0.478291 0.937452 0.830912 0.052 Uiso 1 1 calc R U . . .
C4 C 0.3125(2) 1.0111(2) 0.99709(14) 0.0372(5) Uani 1 1 d . . . . .
H4A H 0.367417 1.053800 1.009952 0.056 Uiso 1 1 calc R U . . .
H4B H 0.355458 0.920189 1.018454 0.056 Uiso 1 1 calc R U . . .
H4C H 0.232109 1.031863 1.029340 0.056 Uiso 1 1 calc R U . . .
Si2 Si 0.19624(5) 0.81808(5) 0.91348(4) 0.02468(14) Uani 1 1 d . . . . .
C5 C 0.1136(2) 0.7324(2) 0.86980(17) 0.0394(5) Uani 1 1 d . . . . .
H5A H 0.134629 0.645652 0.910345 0.059 Uiso 1 1 calc R U . . .
H5B H 0.141521 0.732628 0.807278 0.059 Uiso 1 1 calc R U . . .
H5C H 0.021262 0.773920 0.868860 0.059 Uiso 1 1 calc R U . . .
C6 C 0.3692(2) 0.7236(2) 0.92616(16) 0.0379(5) Uani 1 1 d . . . . .
H6A H 0.379411 0.637203 0.964187 0.057 Uiso 1 1 calc R U . . .
H6B H 0.414544 0.760309 0.955734 0.057 Uiso 1 1 calc R U . . .
H6C H 0.404411 0.723799 0.865219 0.057 Uiso 1 1 calc R U . . .
C7 C 0.1264(2) 0.8183(2) 1.02878(14) 0.0359(5) Uani 1 1 d . . . . .
H7A H 0.141918 0.731669 1.068385 0.054 Uiso 1 1 calc R U . . .
H7B H 0.034419 0.862365 1.021508 0.054 Uiso 1 1 calc R U . . .
H7C H 0.166166 0.860971 1.056971 0.054 Uiso 1 1 calc R U . . .
C8 C -0.00310(17) 0.99923(18) 0.70397(13) 0.0223(4) Uani 1 1 d . . . . .
C9 C -0.10293(19) 1.0260(2) 0.76273(15) 0.0333(5) Uani 1 1 d . . . . .
H9 H -0.092403 1.055851 0.811317 0.040 Uiso 1 1 calc R U . . .
C10 C -0.21847(19) 1.0099(2) 0.75178(15) 0.0333(5) Uani 1 1 d . . . . .
H10 H -0.285141 1.026764 0.793645 0.040 Uiso 1 1 calc R U . . .
C11 C -0.23613(18) 0.96963(18) 0.68032(15) 0.0290(5) Uani 1 1 d . . . . .
H11 H -0.314325 0.957192 0.673370 0.035 Uiso 1 1 calc R U . . .
C12 C -0.14021(19) 0.94756(19) 0.61919(15) 0.0299(5) Uani 1 1 d . . . . .
H12 H -0.153090 0.922847 0.568423 0.036 Uiso 1 1 calc R U . . .
C13 C -0.02423(18) 0.96130(18) 0.63148(13) 0.0251(4) Uani 1 1 d . . . . .
H13 H 0.041989 0.944347 0.589310 0.030 Uiso 1 1 calc R U . . .
Mg1 Mg 0.500000 0.500000 0.500000 0.01688(19) Uani 1 2 d S . P . .
O1 O 0.29975(11) 0.57821(12) 0.50157(9) 0.0234(3) Uani 1 1 d . . . . .
C14 C 0.20539(19) 0.5187(2) 0.49970(17) 0.0362(5) Uani 1 1 d . . . . .
H14A H 0.242866 0.426284 0.524114 0.043 Uiso 1 1 calc R U . . .
H14B H 0.173726 0.541143 0.435910 0.043 Uiso 1 1 calc R U . . .
C15 C 0.0993(2) 0.5663(2) 0.55911(17) 0.0376(5) Uani 1 1 d . . . . .
H15A H 0.105963 0.504001 0.620906 0.045 Uiso 1 1 calc R U . . .
H15B H 0.015510 0.584566 0.530775 0.045 Uiso 1 1 calc R U . . .
C16 C 0.1153(2) 0.6864(2) 0.56578(17) 0.0385(6) Uani 1 1 d . . . . .
H16A H 0.036857 0.758768 0.544308 0.046 Uiso 1 1 calc R U . . .
H16B H 0.135338 0.677071 0.629993 0.046 Uiso 1 1 calc R U . . .
C17 C 0.22468(19) 0.70360(19) 0.50393(17) 0.0335(5) Uani 1 1 d . . . . .
H17A H 0.193138 0.759346 0.441346 0.040 Uiso 1 1 calc R U . . .
H17B H 0.276213 0.740405 0.529074 0.040 Uiso 1 1 calc R U . . .
O2 O 0.52145(12) 0.66296(11) 0.50774(8) 0.0199(3) Uani 1 1 d . . . . .
C18 C 0.51536(19) 0.77279(17) 0.42841(13) 0.0249(4) Uani 1 1 d . . . . .
H18A H 0.433112 0.803638 0.394467 0.030 Uiso 1 1 calc R U . . .
H18B H 0.585406 0.751902 0.385871 0.030 Uiso 1 1 calc R U . . .
C19 C 0.5283(2) 0.87089(17) 0.46694(14) 0.0265(4) Uani 1 1 d . . . . .
H19A H 0.444210 0.922899 0.482033 0.032 Uiso 1 1 calc R U . . .
H19B H 0.571046 0.926079 0.423121 0.032 Uiso 1 1 calc R U . . .
C20 C 0.61012(19) 0.79149(18) 0.55339(14) 0.0260(4) Uani 1 1 d . . . . .
H20A H 0.701323 0.761565 0.538566 0.031 Uiso 1 1 calc R U . . .
H20B H 0.599834 0.838587 0.598057 0.031 Uiso 1 1 calc R U . . .
C21 C 0.55701(19) 0.68407(18) 0.58974(13) 0.0230(4) Uani 1 1 d . . . . .
H21A H 0.622032 0.608037 0.627581 0.028 Uiso 1 1 calc R U . . .
H21B H 0.481671 0.706321 0.627863 0.028 Uiso 1 1 calc R U . . .
O3 O 0.50642(12) 0.43380(12) 0.64468(9) 0.0240(3) Uani 1 1 d . . . . .
C22 C 0.4004(2) 0.4740(2) 0.70232(14) 0.0341(5) Uani 1 1 d . . . . .
H22A H 0.339792 0.427509 0.707169 0.041 Uiso 1 1 calc R U . . .
H22B H 0.354533 0.564883 0.676396 0.041 Uiso 1 1 calc R U . . .
C23 C 0.4586(2) 0.4456(2) 0.79522(15) 0.0443(6) Uani 1 1 d . . . . .
H23A H 0.398104 0.429583 0.845184 0.053 Uiso 1 1 calc R U . . .
H23B H 0.486841 0.515015 0.798282 0.053 Uiso 1 1 calc R U . . .
C24 C 0.5706(3) 0.3288(2) 0.80062(15) 0.0465(6) Uani 1 1 d . . . . .
H24A H 0.636568 0.317188 0.845016 0.056 Uiso 1 1 calc R U . . .
H24B H 0.543449 0.253295 0.818699 0.056 Uiso 1 1 calc R U . . .
C25 C 0.6184(2) 0.35484(19) 0.70366(14) 0.0318(5) Uani 1 1 d . . . . .
H25A H 0.681885 0.398866 0.696038 0.038 Uiso 1 1 calc R U . . .
H25B H 0.658534 0.275677 0.688404 0.038 Uiso 1 1 calc R U . . .
O4 O 0.7528(19) 0.515(3) 0.786(2) 0.064(2) Uani 0.378(14) 1 d D U P A 1
C26 C 0.6989(13) 0.607(2) 0.8300(14) 0.068(2) Uani 0.378(14) 1 d D U P A 1
H26A H 0.649492 0.575547 0.883530 0.082 Uiso 0.378(14) 1 calc R U P A 1
H26B H 0.640680 0.683355 0.786881 0.082 Uiso 0.378(14) 1 calc R U P A 1
C27 C 0.8033(13) 0.6371(15) 0.8610(12) 0.073(2) Uani 0.378(14) 1 d D U P A 1
H27A H 0.798948 0.626425 0.927852 0.088 Uiso 0.378(14) 1 calc R U P A 1
H27B H 0.800214 0.724284 0.827150 0.088 Uiso 0.378(14) 1 calc R U P A 1
C28 C 0.9250(10) 0.5416(14) 0.8384(13) 0.074(2) Uani 0.378(14) 1 d D U P A 1
H28A H 0.996315 0.576230 0.821856 0.089 Uiso 0.378(14) 1 calc R U P A 1
H28B H 0.952146 0.462006 0.889515 0.089 Uiso 0.378(14) 1 calc R U P A 1
C29 C 0.874(2) 0.526(3) 0.7567(17) 0.070(3) Uani 0.378(14) 1 d D U P A 1
H29A H 0.865249 0.600508 0.701763 0.083 Uiso 0.378(14) 1 calc R U P A 1
H29B H 0.929731 0.450486 0.742140 0.083 Uiso 0.378(14) 1 calc R U P A 1
O4' O 0.7443(11) 0.5230(16) 0.7938(13) 0.0676(17) Uani 0.622(14) 1 d D U P A 2
C26' C 0.7183(8) 0.6046(13) 0.8478(8) 0.073(2) Uani 0.622(14) 1 d D U P A 2
H26C H 0.673036 0.573525 0.904010 0.087 Uiso 0.622(14) 1 calc R U P A 2
H26D H 0.663985 0.689576 0.812423 0.087 Uiso 0.622(14) 1 calc R U P A 2
C27' C 0.8415(9) 0.6088(11) 0.8726(7) 0.0773(18) Uani 0.622(14) 1 d D U P A 2
H27C H 0.876158 0.543388 0.931492 0.093 Uiso 0.622(14) 1 calc R U P A 2
H27D H 0.832778 0.691913 0.878170 0.093 Uiso 0.622(14) 1 calc R U P A 2
C28' C 0.9257(6) 0.5840(8) 0.7930(7) 0.0630(15) Uani 0.622(14) 1 d D U P A 2
H28C H 0.930655 0.663398 0.748318 0.076 Uiso 0.622(14) 1 calc R U P A 2
H28D H 1.012905 0.528669 0.815309 0.076 Uiso 0.622(14) 1 calc R U P A 2
C29' C 0.8616(11) 0.5208(17) 0.7500(10) 0.0632(15) Uani 0.622(14) 1 d D U P A 2
H29C H 0.846866 0.565425 0.683220 0.076 Uiso 0.622(14) 1 calc R U P A 2
H29D H 0.916156 0.433056 0.757966 0.076 Uiso 0.622(14) 1 calc R U P A 2

loop_
_atom_site_aniso_label
_atom_site_aniso_U_11
_atom_site_aniso_U_22
_atom_site_aniso_U_33
_atom_site_aniso_U_23
_atom_site_aniso_U_13
_atom_site_aniso_U_12
P1 0.0172(2) 0.0271(3) 0.0188(2) -0.0092(2) 0.00192(18) -0.0069(2)
B1 0.0303(13) 0.0316(13) 0.0246(12) -0.0028(10) -0.0007(10) -0.0088(10)
B2 0.0246(12) 0.0336(13) 0.0275(12) -0.0160(11) 0.0062(9) -0.0080(10)
C1 0.0153(9) 0.0257(10) 0.0177(9) -0.0089(8) 0.0019(7) -0.0079(7)
Si1 0.0221(3) 0.0325(3) 0.0229(3) -0.0098(2) 0.0010(2) -0.0144(2)
C2 0.0432(13) 0.0369(13) 0.0472(14) -0.0166(11) 0.0014(11) -0.0209(11)
C3 0.0259(11) 0.0505(14) 0.0334(12) -0.0133(10) 0.0027(9) -0.0197(10)
C4 0.0370(13) 0.0550(15) 0.0289(11) -0.0159(11) -0.0008(9) -0.0236(11)
Si2 0.0238(3) 0.0260(3) 0.0246(3) -0.0068(2) 0.0030(2) -0.0100(2)
C5 0.0454(14) 0.0355(13) 0.0428(13) -0.0095(11) 0.0025(11) -0.0228(11)
C6 0.0322(12) 0.0330(12) 0.0397(13) -0.0078(10) -0.0011(10) -0.0020(10)
C7 0.0370(12) 0.0399(13) 0.0292(11) -0.0068(10) 0.0076(9) -0.0158(10)
C8 0.0188(9) 0.0252(10) 0.0230(10) -0.0090(8) -0.0009(7) -0.0052(8)
C9 0.0221(10) 0.0557(14) 0.0304(11) -0.0257(11) 0.0024(9) -0.0116(10)
C10 0.0180(10) 0.0491(14) 0.0338(12) -0.0178(10) 0.0023(9) -0.0076(9)
C11 0.0202(10) 0.0268(11) 0.0395(12) -0.0088(9) -0.0077(9) -0.0062(8)
C12 0.0300(11) 0.0310(11) 0.0333(11) -0.0169(9) -0.0066(9) -0.0075(9)
C13 0.0235(10) 0.0282(10) 0.0243(10) -0.0131(8) 0.0016(8) -0.0046(8)
Mg1 0.0188(4) 0.0132(4) 0.0199(4) -0.0054(3) -0.0002(3) -0.0063(3)
O1 0.0179(7) 0.0191(7) 0.0362(8) -0.0132(6) -0.0006(6) -0.0050(5)
C14 0.0229(11) 0.0402(13) 0.0603(15) -0.0306(12) 0.0047(10) -0.0158(9)
C15 0.0270(11) 0.0332(12) 0.0536(15) -0.0179(11) 0.0077(10) -0.0085(9)
C16 0.0221(11) 0.0448(14) 0.0560(15) -0.0325(12) 0.0009(10) -0.0043(10)
C17 0.0260(11) 0.0209(10) 0.0534(14) -0.0174(10) -0.0013(10) -0.0011(8)
O2 0.0248(7) 0.0150(6) 0.0220(7) -0.0060(5) -0.0008(5) -0.0087(5)
C18 0.0345(11) 0.0176(9) 0.0233(10) -0.0029(8) -0.0005(8) -0.0123(8)
C19 0.0349(11) 0.0185(10) 0.0297(11) -0.0082(8) 0.0041(9) -0.0133(8)
C20 0.0299(11) 0.0237(10) 0.0302(11) -0.0123(9) 0.0017(8) -0.0126(8)
C21 0.0284(10) 0.0219(10) 0.0227(10) -0.0096(8) 0.0001(8) -0.0105(8)
O3 0.0272(7) 0.0230(7) 0.0216(7) -0.0058(6) -0.0024(6) -0.0082(6)
C22 0.0371(12) 0.0423(13) 0.0278(11) -0.0128(10) 0.0077(9) -0.0189(10)
C23 0.0582(16) 0.0586(16) 0.0268(12) -0.0164(11) 0.0074(11) -0.0309(13)
C24 0.0675(18) 0.0458(15) 0.0259(12) -0.0001(10) -0.0097(11) -0.0256(13)
C25 0.0390(12) 0.0231(10) 0.0296(11) -0.0021(9) -0.0135(9) -0.0077(9)
O4 0.049(4) 0.085(4) 0.084(4) -0.052(3) 0.005(3) -0.031(3)
C26 0.047(4) 0.091(4) 0.089(5) -0.057(4) 0.000(3) -0.025(3)
C27 0.056(4) 0.091(4) 0.096(4) -0.056(4) 0.002(4) -0.026(4)
C28 0.049(3) 0.094(4) 0.105(5) -0.053(4) 0.002(4) -0.035(3)
C29 0.047(4) 0.089(4) 0.091(4) -0.048(4) 0.010(4) -0.029(4)
O4' 0.046(2) 0.090(3) 0.090(4) -0.050(2) 0.009(2) -0.033(2)
C26' 0.050(3) 0.100(3) 0.093(4) -0.057(3) 0.013(3) -0.032(3)
C27' 0.057(4) 0.107(4) 0.097(4) -0.055(3) 0.007(3) -0.042(3)
C28' 0.052(2) 0.085(3) 0.077(4) -0.044(3) 0.012(3) -0.037(2)
C29' 0.042(3) 0.086(3) 0.085(3) -0.048(3) 0.003(3) -0.030(2)

loop_
_atom_type_symbol
_atom_type_description
_atom_type_scat_dispersion_real
_atom_type_scat_dispersion_imag
_atom_type_scat_source
C C 0.0033 0.0016 'International Tables Vol C Tables 4.2.6.8 and 6.1.1.4'
H H 0.0000 0.0000 'International Tables Vol C Tables 4.2.6.8 and 6.1.1.4'
B B 0.0013 0.0007 'International Tables Vol C Tables 4.2.6.8 and 6.1.1.4'
Mg Mg 0.0486 0.0363 'International Tables Vol C Tables 4.2.6.8 and 6.1.1.4'
Si Si 0.0817 0.0704 'International Tables Vol C Tables 4.2.6.8 and 6.1.1.4'
P P 0.1023 0.0942 'International Tables Vol C Tables 4.2.6.8 and 6.1.1.4'
O O 0.0106 0.0060 'International Tables Vol C Tables 4.2.6.8 and 6.1.1.4'

loop_
_geom_angle_atom_site_label_1
_geom_angle_atom_site_label_2
_geom_angle_atom_site_label_3
_geom_angle
_geom_angle_site_symmetry_1
_geom_angle_site_symmetry_3
_geom_angle_publ_flag
B1 P1 B2 114.67(11) . . ?
B1 P1 C1 113.72(10) . . ?
B1 P1 C8 103.59(10) . . ?
B2 P1 C1 111.36(9) . . ?
B2 P1 C8 108.46(10) . . ?
C1 P1 C8 104.02(8) . . ?
P1 B1 H1A 106.4(12) . . ?
P1 B1 H1B 100.8(12) . . ?
P1 B1 H1C 108.1(12) . . ?
H1A B1 H1B 114.5(16) . . ?
H1A B1 H1C 113.7(17) . . ?
H1B B1 H1C 112.1(17) . . ?
P1 B2 H2A 106.9(11) . . ?
P1 B2 H2B 110.0(12) . . ?
P1 B2 H2C 106.1(12) . . ?
H2A B2 H2B 112.5(16) . . ?
H2A B2 H2C 110.0(17) . . ?
H2B B2 H2C 111.1(16) . . ?
P1 C1 H1 103.8 . . ?
P1 C1 Si1 113.32(9) . . ?
P1 C1 Si2 114.95(9) . . ?
H1 C1 Si1 103.8 . . ?
H1 C1 Si2 103.8 . . ?
Si1 C1 Si2 115.21(9) . . ?
C1 Si1 C2 111.42(9) . . ?
C1 Si1 C3 112.70(9) . . ?
C1 Si1 C4 111.46(9) . . ?
C2 Si1 C3 109.94(11) . . ?
C2 Si1 C4 103.37(11) . . ?
C3 Si1 C4 107.49(10) . . ?
Si1 C2 H2D 109.5 . . ?
Si1 C2 H2E 109.5 . . ?
Si1 C2 H2F 109.5 . . ?
H2D C2 H2E 109.5 . . ?
H2D C2 H2F 109.5 . . ?
H2E C2 H2F 109.5 . . ?
Si1 C3 H3A 109.5 . . ?
Si1 C3 H3B 109.5 . . ?
Si1 C3 H3C 109.5 . . ?
H3A C3 H3B 109.5 . . ?
H3A C3 H3C 109.5 . . ?
H3B C3 H3C 109.5 . . ?
Si1 C4 H4A 109.5 . . ?
Si1 C4 H4B 109.5 . . ?
Si1 C4 H4C 109.5 . . ?
H4A C4 H4B 109.5 . . ?
H4A C4 H4C 109.5 . . ?
H4B C4 H4C 109.5 . . ?
C1 Si2 C5 115.10(9) . . ?
C1 Si2 C6 111.65(9) . . ?
C1 Si2 C7 108.06(9) . . ?
C5 Si2 C6 106.97(11) . . ?
C5 Si2 C7 104.43(11) . . ?
C6 Si2 C7 110.38(11) . . ?
Si2 C5 H5A 109.5 . . ?
Si2 C5 H5B 109.5 . . ?
Si2 C5 H5C 109.5 . . ?
H5A C5 H5B 109.5 . . ?
H5A C5 H5C 109.5 . . ?
H5B C5 H5C 109.5 . . ?
Si2 C6 H6A 109.5 . . ?
Si2 C6 H6B 109.5 . . ?
Si2 C6 H6C 109.5 . . ?
H6A C6 H6B 109.5 . . ?
H6A C6 H6C 109.5 . . ?
H6B C6 H6C 109.5 . . ?
Si2 C7 H7A 109.5 . . ?
Si2 C7 H7B 109.5 . . ?
Si2 C7 H7C 109.5 . . ?
H7A C7 H7B 109.5 . . ?
H7A C7 H7C 109.5 . . ?
H7B C7 H7C 109.5 . . ?
P1 C8 C9 122.90(15) . . ?
P1 C8 C13 119.43(14) . . ?
C9 C8 C13 117.62(17) . . ?
C8 C9 H9 119.4 . . ?
C8 C9 C10 121.14(19) . . ?
H9 C9 C10 119.4 . . ?
C9 C10 H10 120.0 . . ?
C9 C10 C11 120.05(19) . . ?
H10 C10 C11 120.0 . . ?
C10 C11 H11 120.2 . . ?
C10 C11 C12 119.65(18) . . ?
H11 C11 C12 120.2 . . ?
C11 C12 H12 120.0 . . ?
C11 C12 C13 120.06(19) . . ?
H12 C12 C13 120.0 . . ?
C8 C13 C12 121.39(19) . . ?
C8 C13 H13 119.3 . . ?
C12 C13 H13 119.3 . . ?
O1 Mg1 O1 180.00(7) . 2_666 ?
O1 Mg1 O2 90.88(5) . . ?
O1 Mg1 O2 89.12(5) 2_666 . ?
O1 Mg1 O2 90.88(5) 2_666 2_666 ?
O1 Mg1 O2 89.12(5) . 2_666 ?
O1 Mg1 O3 90.10(5) . . ?
O1 Mg1 O3 89.90(5) 2_666 . ?
O1 Mg1 O3 90.10(5) 2_666 2_666 ?
O1 Mg1 O3 89.90(5) . 2_666 ?
O2 Mg1 O2 180.00(6) . 2_666 ?
O2 Mg1 O3 88.47(5) . . ?
O2 Mg1 O3 91.53(5) 2_666 . ?
O2 Mg1 O3 91.53(5) . 2_666 ?
O2 Mg1 O3 88.47(5) 2_666 2_666 ?
O3 Mg1 O3 180.00(7) . 2_666 ?
Mg1 O1 C14 127.57(11) . . ?
Mg1 O1 C17 128.11(11) . . ?
C14 O1 C17 104.32(14) . . ?
O1 C14 H14A 110.5 . . ?
O1 C14 H14B 110.5 . . ?
O1 C14 C15 106.17(16) . . ?
H14A C14 H14B 108.7 . . ?
H14A C14 C15 110.5 . . ?
H14B C14 C15 110.5 . . ?
C14 C15 H15A 110.7 . . ?
C14 C15 H15B 110.7 . . ?
C14 C15 C16 105.06(18) . . ?
H15A C15 H15B 108.8 . . ?
H15A C15 C16 110.7 . . ?
H15B C15 C16 110.7 . . ?
C15 C16 H16A 110.8 . . ?
C15 C16 H16B 110.8 . . ?
C15 C16 C17 104.52(17) . . ?
H16A C16 H16B 108.9 . . ?
H16A C16 C17 110.8 . . ?
H16B C16 C17 110.8 . . ?
O1 C17 C16 105.17(17) . . ?
O1 C17 H17A 110.7 . . ?
O1 C17 H17B 110.7 . . ?
C16 C17 H17A 110.7 . . ?
C16 C17 H17B 110.7 . . ?
H17A C17 H17B 108.8 . . ?
Mg1 O2 C18 124.36(10) . . ?
Mg1 O2 C21 126.77(10) . . ?
C18 O2 C21 108.62(13) . . ?
O2 C18 H18A 110.5 . . ?
O2 C18 H18B 110.5 . . ?
O2 C18 C19 105.97(15) . . ?
H18A C18 H18B 108.7 . . ?
H18A C18 C19 110.5 . . ?
H18B C18 C19 110.5 . . ?
C18 C19 H19A 111.3 . . ?
C18 C19 H19B 111.3 . . ?
C18 C19 C20 102.44(15) . . ?
H19A C19 H19B 109.2 . . ?
H19A C19 C20 111.3 . . ?
H19B C19 C20 111.3 . . ?
C19 C20 H20A 111.4 . . ?
C19 C20 H20B 111.4 . . ?
C19 C20 C21 101.93(15) . . ?
H20A C20 H20B 109.2 . . ?
H20A C20 C21 111.4 . . ?
H20B C20 C21 111.4 . . ?
O2 C21 C20 105.24(15) . . ?
O2 C21 H21A 110.7 . . ?
O2 C21 H21B 110.7 . . ?
C20 C21 H21A 110.7 . . ?
C20 C21 H21B 110.7 . . ?
H21A C21 H21B 108.8 . . ?
Mg1 O3 C22 124.09(11) . . ?
Mg1 O3 C25 126.82(12) . . ?
C22 O3 C25 108.67(15) . . ?
O3 C22 H22A 110.6 . . ?
O3 C22 H22B 110.6 . . ?
O3 C22 C23 105.67(17) . . ?
H22A C22 H22B 108.7 . . ?
H22A C22 C23 110.6 . . ?
H22B C22 C23 110.6 . . ?
C22 C23 H23A 111.4 . . ?
C22 C23 H23B 111.4 . . ?
C22 C23 C24 102.07(18) . . ?
H23A C23 H23B 109.2 . . ?
H23A C23 C24 111.4 . . ?
H23B C23 C24 111.4 . . ?
C23 C24 H24A 111.2 . . ?
C23 C24 H24B 111.2 . . ?
C23 C24 C25 102.71(18) . . ?
H24A C24 H24B 109.1 . . ?
H24A C24 C25 111.2 . . ?
H24B C24 C25 111.2 . . ?
O3 C25 C24 105.64(18) . . ?
O3 C25 H25A 110.6 . . ?
O3 C25 H25B 110.6 . . ?
C24 C25 H25A 110.6 . . ?
C24 C25 H25B 110.6 . . ?
H25A C25 H25B 108.7 . . ?
C26 O4 C29 104.9(13) . . ?
O4 C26 H26A 110.0 . . ?
O4 C26 H26B 110.0 . . ?
O4 C26 C27 108.3(11) . . ?
H26A C26 H26B 108.4 . . ?
H26A C26 C27 110.0 . . ?
H26B C26 C27 110.0 . . ?
C26 C27 H27A 111.0 . . ?
C26 C27 H27B 111.0 . . ?
C26 C27 C28 103.7(9) . . ?
H27A C27 H27B 109.0 . . ?
H27A C27 C28 111.0 . . ?
H27B C27 C28 111.0 . . ?
C27 C28 H28A 112.1 . . ?
C27 C28 H28B 112.1 . . ?
C27 C28 C29 98.4(11) . . ?
H28A C28 H28B 109.7 . . ?
H28A C28 C29 112.1 . . ?
H28B C28 C29 112.1 . . ?
O4 C29 C28 103.6(14) . . ?
O4 C29 H29A 111.0 . . ?
O4 C29 H29B 111.0 . . ?
C28 C29 H29A 111.0 . . ?
C28 C29 H29B 111.0 . . ?
H29A C29 H29B 109.0 . . ?
C26' O4' C29' 108.7(8) . . ?
O4' C26' H26C 110.2 . . ?
O4' C26' H26D 110.2 . . ?
O4' C26' C27' 107.4(7) . . ?
H26C C26' H26D 108.5 . . ?
H26C C26' C27' 110.2 . . ?
H26D C26' C27' 110.2 . . ?
C26' C27' H27C 111.1 . . ?
C26' C27' H27D 111.1 . . ?
C26' C27' C28' 103.5(6) . . ?
H27C C27' H27D 109.0 . . ?
H27C C27' C28' 111.1 . . ?
H27D C27' C28' 111.1 . . ?
C27' C28' H28C 110.9 . . ?
C27' C28' H28D 110.9 . . ?
C27' C28' C29' 104.3(6) . . ?
H28C C28' H28D 108.9 . . ?
H28C C28' C29' 110.9 . . ?
H28D C28' C29' 110.9 . . ?
O4' C29' C28' 108.1(7) . . ?
O4' C29' H29C 110.1 . . ?
O4' C29' H29D 110.1 . . ?
C28' C29' H29C 110.1 . . ?
C28' C29' H29D 110.1 . . ?
H29C C29' H29D 108.4 . . ?

loop_
_geom_bond_atom_site_label_1
_geom_bond_atom_site_label_2
_geom_bond_distance
_geom_bond_site_symmetry_2
_geom_bond_publ_flag
P1 B1 1.945(3) . ?
P1 B2 1.947(2) . ?
P1 C1 1.8485(18) . ?
P1 C8 1.8338(19) . ?
B1 H1A 1.14(2) . ?
B1 H1B 1.10(2) . ?
B1 H1C 1.12(2) . ?
B2 H2A 1.10(2) . ?
B2 H2B 1.12(2) . ?
B2 H2C 1.15(2) . ?
C1 H1 1.000 . ?
C1 Si1 1.8985(18) . ?
C1 Si2 1.8935(19) . ?
Si1 C2 1.867(2) . ?
Si1 C3 1.861(2) . ?
Si1 C4 1.875(2) . ?
C2 H2D 0.980 . ?
C2 H2E 0.980 . ?
C2 H2F 0.980 . ?
C3 H3A 0.980 . ?
C3 H3B 0.980 . ?
C3 H3C 0.980 . ?
C4 H4A 0.980 . ?
C4 H4B 0.980 . ?
C4 H4C 0.980 . ?
Si2 C5 1.869(2) . ?
Si2 C6 1.869(2) . ?
Si2 C7 1.867(2) . ?
C5 H5A 0.980 . ?
C5 H5B 0.980 . ?
C5 H5C 0.980 . ?
C6 H6A 0.980 . ?
C6 H6B 0.980 . ?
C6 H6C 0.980 . ?
C7 H7A 0.980 . ?
C7 H7B 0.980 . ?
C7 H7C 0.980 . ?
C8 C9 1.386(3) . ?
C8 C13 1.386(3) . ?
C9 H9 0.950 . ?
C9 C10 1.393(3) . ?
C10 H10 0.950 . ?
C10 C11 1.377(3) . ?
C11 H11 0.950 . ?
C11 C12 1.372(3) . ?
C12 H12 0.950 . ?
C12 C13 1.390(3) . ?
C13 H13 0.950 . ?
Mg1 O1 2.1117(12) . ?
Mg1 O1 2.1117(12) 2_666 ?
Mg1 O2 2.0682(12) . ?
Mg1 O2 2.0682(12) 2_666 ?
Mg1 O3 2.1009(13) . ?
Mg1 O3 2.1009(13) 2_666 ?
O1 C14 1.455(2) . ?
O1 C17 1.455(2) . ?
C14 H14A 0.990 . ?
C14 H14B 0.990 . ?
C14 C15 1.497(3) . ?
C15 H15A 0.990 . ?
C15 H15B 0.990 . ?
C15 C16 1.530(3) . ?
C16 H16A 0.990 . ?
C16 H16B 0.990 . ?
C16 C17 1.505(3) . ?
C17 H17A 0.990 . ?
C17 H17B 0.990 . ?
O2 C18 1.460(2) . ?
O2 C21 1.465(2) . ?
C18 H18A 0.990 . ?
C18 H18B 0.990 . ?
C18 C19 1.513(3) . ?
C19 H19A 0.990 . ?
C19 H19B 0.990 . ?
C19 C20 1.521(3) . ?
C20 H20A 0.990 . ?
C20 H20B 0.990 . ?
C20 C21 1.511(3) . ?
C21 H21A 0.990 . ?
C21 H21B 0.990 . ?
O3 C22 1.453(2) . ?
O3 C25 1.458(2) . ?
C22 H22A 0.990 . ?
C22 H22B 0.990 . ?
C22 C23 1.505(3) . ?
C23 H23A 0.990 . ?
C23 H23B 0.990 . ?
C23 C24 1.510(4) . ?
C24 H24A 0.990 . ?
C24 H24B 0.990 . ?
C24 C25 1.505(3) . ?
C25 H25A 0.990 . ?
C25 H25B 0.990 . ?
O4 C26 1.412(13) . ?
O4 C29 1.418(13) . ?
C26 H26A 0.990 . ?
C26 H26B 0.990 . ?
C26 C27 1.476(12) . ?
C27 H27A 0.990 . ?
C27 H27B 0.990 . ?
C27 C28 1.545(12) . ?
C28 H28A 0.990 . ?
C28 H28B 0.990 . ?
C28 C29 1.502(13) . ?
C29 H29A 0.990 . ?
C29 H29B 0.990 . ?
O4' C26' 1.409(8) . ?
O4' C29' 1.412(8) . ?
C26' H26C 0.990 . ?
C26' H26D 0.990 . ?
C26' C27' 1.475(8) . ?
C27' H27C 0.990 . ?
C27' H27D 0.990 . ?
C27' C28' 1.516(9) . ?
C28' H28C 0.990 . ?
C28' H28D 0.990 . ?
C28' C29' 1.503(9) . ?
C29' H29C 0.990 . ?
C29' H29D 0.990 . ?

loop_
_geom_torsion_atom_site_label_1
_geom_torsion_atom_site_label_2
_geom_torsion_atom_site_label_3
_geom_torsion_atom_site_label_4
_geom_torsion
_geom_torsion_site_symmetry_1
_geom_torsion_site_symmetry_2
_geom_torsion_site_symmetry_3
_geom_torsion_site_symmetry_4
_geom_torsion_publ_flag
B1 P1 C1 Si1 -43.38(13) . . . . ?
B1 P1 C1 Si2 -178.79(10) . . . . ?
B2 P1 C1 Si1 88.02(12) . . . . ?
B2 P1 C1 Si2 -47.39(13) . . . . ?
C8 P1 C1 Si1 -155.36(10) . . . . ?
C8 P1 C1 Si2 69.23(11) . . . . ?
P1 C1 Si1 C2 72.95(13) . . . . ?
P1 C1 Si1 C3 -51.18(13) . . . . ?
P1 C1 Si1 C4 -172.14(10) . . . . ?
Si2 C1 Si1 C2 -151.75(11) . . . . ?
Si2 C1 Si1 C3 84.11(12) . . . . ?
Si2 C1 Si1 C4 -36.85(14) . . . . ?
P1 C1 Si2 C5 -33.20(14) . . . . ?
P1 C1 Si2 C6 88.98(12) . . . . ?
P1 C1 Si2 C7 -149.45(10) . . . . ?
Si1 C1 Si2 C5 -167.76(11) . . . . ?
Si1 C1 Si2 C6 -45.57(13) . . . . ?
Si1 C1 Si2 C7 75.99(12) . . . . ?
B1 P1 C8 C9 -88.35(19) . . . . ?
B1 P1 C8 C13 89.16(18) . . . . ?
B2 P1 C8 C9 149.41(18) . . . . ?
B2 P1 C8 C13 -33.07(19) . . . . ?
C1 P1 C8 C9 30.8(2) . . . . ?
C1 P1 C8 C13 -151.70(16) . . . . ?
P1 C8 C9 C10 -179.60(17) . . . . ?
C13 C8 C9 C10 2.8(3) . . . . ?
C8 C9 C10 C11 -1.6(3) . . . . ?
C9 C10 C11 C12 -1.1(3) . . . . ?
C10 C11 C12 C13 2.4(3) . . . . ?
P1 C8 C13 C12 -179.17(15) . . . . ?
C9 C8 C13 C12 -1.5(3) . . . . ?
C11 C12 C13 C8 -1.1(3) . . . . ?
Mg1 O1 C14 C15 144.35(15) . . . . ?
C17 O1 C14 C15 -36.1(2) . . . . ?
O1 C14 C15 C16 19.5(2) . . . . ?
C14 C15 C16 C17 3.8(2) . . . . ?
Mg1 O1 C17 C16 -142.02(14) . . . . ?
C14 O1 C17 C16 38.5(2) . . . . ?
C15 C16 C17 O1 -25.7(2) . . . . ?
Mg1 O2 C18 C19 176.78(11) . . . . ?
C21 O2 C18 C19 -8.64(19) . . . . ?
O2 C18 C19 C20 29.98(19) . . . . ?
C18 C19 C20 C21 -39.20(19) . . . . ?
Mg1 O2 C21 C20 157.89(12) . . . . ?
C18 O2 C21 C20 -16.53(19) . . . . ?
C19 C20 C21 O2 34.65(19) . . . . ?
Mg1 O3 C22 C23 -158.47(13) . . . . ?
C25 O3 C22 C23 14.5(2) . . . . ?
O3 C22 C23 C24 -33.1(2) . . . . ?
C22 C23 C24 C25 38.7(2) . . . . ?
Mg1 O3 C25 C24 -177.00(13) . . . . ?
C22 O3 C25 C24 10.3(2) . . . . ?
C23 C24 C25 O3 -30.7(2) . . . . ?
C29 O4 C26 C27 -23(3) . . . . ?
O4 C26 C27 C28 -6(2) . . . . ?
C26 C27 C28 C29 30(2) . . . . ?
C26 O4 C29 C28 43(3) . . . . ?
C27 C28 C29 O4 -45(2) . . . . ?
C29' O4' C26' C27' -25.9(17) . . . . ?
O4' C26' C27' C28' 28.9(13) . . . . ?
C26' C27' C28' C29' -20.9(13) . . . . ?
C26' O4' C29' C28' 12(2) . . . . ?
C27' C28' C29' O4' 6.4(18) . . . . ?
